data_7106916
loop_
_publ_author_name
'Lei-Lei Liu'
'Hong-Xi Li'
'Li-Min Wan'
'Zhi-Gang Ren'
'Hui-Fang Wang'
'Jian-Ping Lang'

_publ_section_title
;
 A Mn(III)-superoxo complex of a zwitterionic calix[4]arene with an
 unprecedented linear end-on Mn(III)-O2 arrangement and good catalytic
 performance for alkene epoxidation
;
_journal_name_full Chem.Commun.
_journal_page_first 11146
_journal_paper_doi 10.1039/c1cc14262c
_journal_volume 47
_journal_year 2011
_chemical_formula_moiety 'C40 H54.08 Mn N4 O7, 2(F6 P), 2(H2 O), 4(H O0.50)'
_chemical_formula_sum 'C40 H62 F12 Mn N4 O11 P2'
_chemical_formula_weight 1119.82
_chemical_name_systematic
;
?
;
_space_group_IT_number 107
_symmetry_cell_setting tetragonal
_symmetry_space_group_name_Hall 'I 4 -2'
_symmetry_space_group_name_H-M 'I 4 m m'
_atom_sites_solution_hydrogens geom
_atom_sites_solution_primary direct
_atom_sites_solution_secondary difmap
_cell_angle_alpha 90.00
_cell_angle_beta 90.00
_cell_angle_gamma 90.00
_cell_formula_units_Z 2
_cell_length_a 14.6070(10)
_cell_length_b 14.6070(10)
_cell_length_c 13.5758(12)
_cell_measurement_reflns_used 3745
_cell_measurement_temperature 223(2)
_cell_measurement_theta_max 24.32
_cell_measurement_theta_min 2.11
_cell_volume 2896.6(4)
_computing_cell_refinement 'CrystalClear, Ver. 1.30 (Rigaku/MSC, 2001)'
_computing_data_collection 'CrystalClear, Ver. 1.30 (Rigaku/MSC, 2001)'
_computing_data_reduction 'CrystalStructure, Ver. 3.60 (Rigaku/MSC, 2004)'
_computing_molecular_graphics 'SHELXL-97 (Sheldrick, 1997)'
_computing_publication_material 'SHELXL-97 (Sheldrick, 1997)'
_computing_structure_refinement 'SHELXL-97 (Sheldrick, 1997)'
_computing_structure_solution 'SHELXS-97 (Sheldrick, 1990)'
_diffrn_ambient_temperature 223(2)
_diffrn_measured_fraction_theta_full 0.993
_diffrn_measured_fraction_theta_max 0.993
_diffrn_measurement_device_type 'Rigaku Mercury'
_diffrn_measurement_method \w
_diffrn_radiation_monochromator graphite
_diffrn_radiation_source 'fine-focus sealed tube'
_diffrn_radiation_type MoK\a
_diffrn_radiation_wavelength 0.71073
_diffrn_reflns_av_R_equivalents 0.0500
_diffrn_reflns_av_sigmaI/netI 0.0509
_diffrn_reflns_limit_h_max 13
_diffrn_reflns_limit_h_min -18
_diffrn_reflns_limit_k_max 12
_diffrn_reflns_limit_k_min -18
_diffrn_reflns_limit_l_max 16
_diffrn_reflns_limit_l_min -13
_diffrn_reflns_number 4756
_diffrn_reflns_theta_full 26.00
_diffrn_reflns_theta_max 26.00
_diffrn_reflns_theta_min 3.00
_diffrn_standards_decay_% 0
_diffrn_standards_interval_count 0
_diffrn_standards_interval_time 0
_diffrn_standards_number 0
_exptl_absorpt_coefficient_mu 0.372
_exptl_absorpt_correction_T_max 0.9226
_exptl_absorpt_correction_T_min 0.9029
_exptl_absorpt_correction_type multi-scan
_exptl_absorpt_process_details 'Jacobson, R. (1998) Private communication to Rigaku Corp.'
_exptl_crystal_colour purple
_exptl_crystal_density_diffrn 1.284
_exptl_crystal_density_method 'not measured'
_exptl_crystal_description Block
_exptl_crystal_F_000 1162
_exptl_crystal_size_max 0.28
_exptl_crystal_size_mid 0.24
_exptl_crystal_size_min 0.22
_refine_diff_density_max 0.392
_refine_diff_density_min -0.724
_refine_diff_density_rms 0.066
_refine_ls_abs_structure_details 'Flack H D (1983), Acta Cryst. A39, 876-881'
_refine_ls_abs_structure_Flack 0.05(6)
_refine_ls_extinction_method none
_refine_ls_goodness_of_fit_ref 1.059
_refine_ls_hydrogen_treatment constr
_refine_ls_matrix_type full
_refine_ls_number_parameters 112
_refine_ls_number_reflns 1424
_refine_ls_number_restraints 1
_refine_ls_restrained_S_all 1.058
_refine_ls_R_factor_all 0.0690
_refine_ls_R_factor_gt 0.0602
_refine_ls_shift/su_max 0.000
_refine_ls_shift/su_mean 0.000
_refine_ls_structure_factor_coef Fsqd
_refine_ls_weighting_details 'calc w=1/[\s^2^(Fo^2^)+(0.0900P)^2^+1.9900P] where P=(Fo^2^+2Fc^2^)/3'
_refine_ls_weighting_scheme calc
_refine_ls_wR_factor_gt 0.1486
_refine_ls_wR_factor_ref 0.1514
_reflns_number_gt 1199
_reflns_number_total 1424
_reflns_threshold_expression >2sigma(I)
_cod_data_source_file c1cc14262c.txt
_cod_data_source_block 2
_cod_database_code 7106916

loop_
_symmetry_equiv_pos_as_xyz
'x, y, z'
'-y, x, z'
'-x, -y, z'
'y, -x, z'
'-x, y, z'
'-y, -x, z'
'x, -y, z'
'y, x, z'
'x+1/2, y+1/2, z+1/2'
'-y+1/2, x+1/2, z+1/2'
'-x+1/2, -y+1/2, z+1/2'
'y+1/2, -x+1/2, z+1/2'
'-x+1/2, y+1/2, z+1/2'
'-y+1/2, -x+1/2, z+1/2'
'x+1/2, -y+1/2, z+1/2'
'y+1/2, x+1/2, z+1/2'

loop_
_atom_site_label
_atom_site_type_symbol
_atom_site_fract_x
_atom_site_fract_y
_atom_site_fract_z
_atom_site_U_iso_or_equiv
_atom_site_adp_type
_atom_site_occupancy
_atom_site_symmetry_multiplicity
_atom_site_calc_flag
_atom_site_refinement_flags
C1 C 0.6259(2) 0.3741(2) 0.4055(3) 0.0166(9) Uani 1 2 d S
C2 C 0.7054(2) 0.4139(2) 0.4490(3) 0.0165(7) Uani 1 1 d .
C3 C 0.7435(2) 0.3723(2) 0.5301(3) 0.0262(8) Uani 1 1 d .
H3 H 0.7960 0.3979 0.5591 0.031 Uiso 1 1 calc R
C4 C 0.7062(3) 0.2938(3) 0.5698(5) 0.0383(15) Uani 1 2 d S
C5 C 0.7457(3) 0.5000 0.4056(4) 0.0193(10) Uani 1 2 d S
H5A H 0.8120 0.5000 0.4167 0.023 Uiso 1 2 calc SR
H5B H 0.7353 0.5000 0.3343 0.023 Uiso 1 2 calc SR
C6 C 0.7164(3) 0.2836(3) 0.7428(5) 0.0482(18) Uani 1 2 d S
H6B H 0.6505 0.2757 0.7437 0.072 Uiso 0.50 1 calc PR
H6C H 0.7310 0.3482 0.7474 0.072 Uiso 0.50 1 calc PR
H6A H 0.7433 0.2514 0.7982 0.072 Uiso 0.50 1 calc PR
C7 C 0.7420(3) 0.1547(3) 0.6597(4) 0.0484(14) Uani 1 1 d .
H7A H 0.7712 0.1315 0.7187 0.073 Uiso 1 1 calc R
H7B H 0.7707 0.1278 0.6021 0.073 Uiso 1 1 calc R
H7C H 0.6775 0.1388 0.6606 0.073 Uiso 1 1 calc R
Mn1 Mn 0.5000 0.5000 0.32017(15) 0.0433(5) Uani 1 8 d S
N1 N 0.7512(3) 0.2488(3) 0.6561(4) 0.0402(13) Uani 1 2 d S
O1 O 0.59133(18) 0.40867(18) 0.3237(3) 0.0296(8) Uani 1 2 d S
O2 O 0.5000 0.5000 0.5002(7) 0.045(2) Uani 1 8 d S
O3 O 0.5000 0.5000 0.5922(8) 0.052(2) Uani 1 8 d S
O1W O 0.5000 0.5000 0.1574(7) 0.043(2) Uani 1 8 d S
H1X H 0.5599 0.4840 0.1338 0.052 Uiso 0.13 1 d PR
H1Y H 0.4840 0.5599 0.1338 0.052 Uiso 0.13 1 d PR
P1 P 0.5000 0.0000 0.6730(2) 0.0461(6) Uani 1 4 d S
F1 F 0.5000 -0.1054(3) 0.6647(4) 0.0641(12) Uani 1 2 d S
F2 F 0.5815(3) 0.0000 0.5921(4) 0.0697(14) Uani 1 2 d S
F3 F 0.5829(3) 0.0000 0.7325(4) 0.0598(12) Uani 1 2 d S
O3W O 0.6665(6) 0.5000 0.7244(8) 0.050(2) Uani 0.50 2 d SP
H3X H 0.6553 0.5537 0.7033 0.060 Uiso 0.25 1 d PR
H3Y H 0.6698 0.4633 0.6759 0.060 Uiso 0.25 1 d PR
O2W O 0.7098(5) 0.5000 0.9029(7) 0.046(2) Uani 0.50 2 d SP
H2X H 0.7412 0.5475 0.9157 0.055 Uiso 0.25 1 d PR
H2Y H 0.7412 0.4525 0.9157 0.055 Uiso 0.25 1 d PR

loop_
_atom_site_aniso_label
_atom_site_aniso_U_11
_atom_site_aniso_U_22
_atom_site_aniso_U_33
_atom_site_aniso_U_23
_atom_site_aniso_U_13
_atom_site_aniso_U_12
C1 0.0163(12) 0.0163(12) 0.017(2) -0.0087(14) 0.0087(14) -0.0063(16)
C2 0.0120(15) 0.0148(15) 0.0227(17) 0.0011(12) -0.0030(13) 0.0026(11)
C3 0.0219(18) 0.0220(16) 0.035(2) 0.0055(15) -0.0120(16) -0.0045(15)
C4 0.036(2) 0.036(2) 0.043(3) 0.017(2) -0.017(2) -0.018(2)
C5 0.018(2) 0.017(2) 0.023(3) 0.000 0.003(2) 0.000
C6 0.052(3) 0.052(3) 0.041(4) 0.014(2) -0.014(2) 0.020(3)
C7 0.055(3) 0.048(3) 0.043(3) 0.029(2) -0.029(2) -0.028(2)
Mn1 0.0452(7) 0.0452(7) 0.0394(11) 0.000 0.000 0.000
N1 0.0419(18) 0.0419(18) 0.037(3) 0.0153(19) -0.0153(19) -0.015(2)
O1 0.0291(11) 0.0291(11) 0.0305(19) -0.0012(14) 0.0012(14) -0.0130(15)
O2 0.047(3) 0.047(3) 0.040(6) 0.000 0.000 0.000
O3 0.051(4) 0.051(4) 0.055(7) 0.000 0.000 0.000
O1W 0.046(3) 0.046(3) 0.038(5) 0.000 0.000 0.000
P1 0.0357(12) 0.0457(14) 0.0569(16) 0.000 0.000 0.000
F1 0.073(3) 0.052(2) 0.067(3) -0.027(2) 0.000 0.000
F2 0.072(3) 0.072(3) 0.065(3) 0.000 0.025(2) 0.000
F3 0.066(3) 0.054(2) 0.059(3) 0.000 -0.027(2) 0.000
O3W 0.044(6) 0.050(6) 0.056(6) 0.000 0.023(5) 0.000
O2W 0.029(4) 0.046(5) 0.062(6) 0.000 -0.020(4) 0.000

loop_
_atom_type_symbol
_atom_type_description
_atom_type_scat_dispersion_real
_atom_type_scat_dispersion_imag
_atom_type_scat_source
C C 0.0033 0.0016 'International Tables Vol C Tables 4.2.6.8 and 6.1.1.4'
H H 0.0000 0.0000 'International Tables Vol C Tables 4.2.6.8 and 6.1.1.4'
F F 0.0171 0.0103 'International Tables Vol C Tables 4.2.6.8 and 6.1.1.4'
Mn Mn 0.3368 0.7283 'International Tables Vol C Tables 4.2.6.8 and 6.1.1.4'
N N 0.0061 0.0033 'International Tables Vol C Tables 4.2.6.8 and 6.1.1.4'
O O 0.0106 0.0060 'International Tables Vol C Tables 4.2.6.8 and 6.1.1.4'
P P 0.1023 0.0942 'International Tables Vol C Tables 4.2.6.8 and 6.1.1.4'

loop_
_geom_angle_atom_site_label_1
_geom_angle_atom_site_label_2
_geom_angle_atom_site_label_3
_geom_angle
_geom_angle_site_symmetry_1
_geom_angle_site_symmetry_3
O1 C1 C2 120.2(2) . .
O1 C1 C2 120.2(2) . 6_665
C2 C1 C2 119.5(4) . 6_665
C3 C2 C1 118.7(3) . .
C3 C2 C5 121.6(3) . .
C1 C2 C5 119.7(3) . .
C2 C3 C4 121.4(4) . .
C2 C3 H3 119.3 . .
C4 C3 H3 119.3 . .
C3 C4 C3 120.3(5) . 6_665
C3 C4 N1 119.9(3) . .
C3 C4 N1 119.9(3) 6_665 .
C2 C5 C2 113.0(4) 7_565 .
C2 C5 H5A 109.0 7_565 .
C2 C5 H5A 109.0 . .
C2 C5 H5B 109.0 7_565 .
C2 C5 H5B 109.0 . .
H5A C5 H5B 107.8 . .
N1 C6 H6B 109.5 . .
N1 C6 H6C 109.5 . .
H6B C6 H6C 109.5 . .
N1 C6 H6A 109.5 . .
H6B C6 H6A 109.5 . .
H6C C6 H6A 109.5 . .
N1 C7 H7A 109.5 . .
N1 C7 H7B 109.5 . .
H7A C7 H7B 109.5 . .
N1 C7 H7C 109.5 . .
H7A C7 H7C 109.5 . .
H7B C7 H7C 109.5 . .
O1 Mn1 O1 89.963(7) 2_655 3_665
O1 Mn1 O1 89.963(7) 2_655 .
O1 Mn1 O1 177.1(3) 3_665 .
O1 Mn1 O1 177.1(3) 2_655 4_565
O1 Mn1 O1 89.963(7) 3_665 4_565
O1 Mn1 O1 89.963(7) . 4_565
O1 Mn1 O1W 91.45(13) 2_655 .
O1 Mn1 O1W 91.45(13) 3_665 .
O1 Mn1 O1W 91.45(13) . .
O1 Mn1 O1W 91.45(13) 4_565 .
O1 Mn1 O2 88.55(13) 2_655 .
O1 Mn1 O2 88.55(13) 3_665 .
O1 Mn1 O2 88.55(13) . .
O1 Mn1 O2 88.55(13) 4_565 .
O1W Mn1 O2 180.000(2) . .
C6 N1 C7 107.5(4) . 6_665
C6 N1 C7 107.5(4) . .
C7 N1 C7 101.1(6) 6_665 .
C6 N1 C4 110.1(6) . .
C7 N1 C4 114.9(4) 6_665 .
C7 N1 C4 114.9(4) . .
C1 O1 Mn1 124.2(3) . .
O3 O2 Mn1 180.000(2) . .
Mn1 O1W H1X 109.5 . .
Mn1 O1W H1Y 109.5 . .
H1X O1W H1Y 109.5 . .
F3 P1 F3 112.6(5) . 3_655
F3 P1 F1 92.32(13) . 3_655
F3 P1 F1 92.32(13) 3_655 3_655
F3 P1 F1 92.32(13) . .
F3 P1 F1 92.32(13) 3_655 .
F1 P1 F1 171.6(5) 3_655 .
F3 P1 F2 171.0(4) . 3_655
F3 P1 F2 76.4(3) 3_655 3_655
F1 P1 F2 87.16(17) 3_655 3_655
F1 P1 F2 87.16(17) . 3_655
F3 P1 F2 76.4(3) . .
F3 P1 F2 171.0(4) 3_655 .
F1 P1 F2 87.16(17) 3_655 .
F1 P1 F2 87.16(17) . .
F2 P1 F2 94.6(4) 3_655 .
H3X O3W H3Y 109.5 . .
H2X O2W H2Y 109.5 . .

loop_
_geom_bond_atom_site_label_1
_geom_bond_atom_site_label_2
_geom_bond_distance
_geom_bond_site_symmetry_2
C1 O1 1.320(6) .
C1 C2 1.427(4) .
C1 C2 1.427(4) 6_665
C2 C3 1.375(5) .
C2 C5 1.508(4) .
C3 C4 1.379(5) .
C3 H3 0.9400 .
C4 C3 1.379(5) 6_665
C4 N1 1.496(8) .
C5 C2 1.508(4) 7_565
C5 H5A 0.9800 .
C5 H5B 0.9800 .
C6 N1 1.378(10) .
C6 H6B 0.9700 .
C6 H6C 0.9700 .
C6 H6A 0.9700 .
C7 N1 1.382(6) .
C7 H7A 0.9700 .
C7 H7B 0.9700 .
C7 H7C 0.9700 .
Mn1 O1 1.887(4) 2_655
Mn1 O1 1.887(4) 3_665
Mn1 O1 1.887(4) .
Mn1 O1 1.887(4) 4_565
Mn1 O1W 2.210(10) .
Mn1 O2 2.444(10) .
N1 C7 1.382(6) 6_665
O2 O3 1.249(14) .
O1W H1X 0.9600 .
O1W H1Y 0.9600 .
P1 F3 1.455(4) .
P1 F3 1.455(4) 3_655
P1 F1 1.544(4) 3_655
P1 F1 1.544(4) .
P1 F2 1.620(5) 3_655
P1 F2 1.620(5) .
O3W H3X 0.8500 .
O3W H3Y 0.8499 .
O2W H2X 0.8499 .
O2W H2Y 0.8499 .

loop_
_geom_torsion_atom_site_label_1
_geom_torsion_atom_site_label_2
_geom_torsion_atom_site_label_3
_geom_torsion_atom_site_label_4
_geom_torsion
_geom_torsion_site_symmetry_1
_geom_torsion_site_symmetry_4
O1 C1 C2 C3 -175.4(4) . .
C2 C1 C2 C3 2.2(6) 6_665 .
O1 C1 C2 C5 4.7(5) . .
C2 C1 C2 C5 -177.7(3) 6_665 .
C1 C2 C3 C4 -0.2(7) . .
C5 C2 C3 C4 179.7(5) . .
C2 C3 C4 C3 -1.8(10) . 6_665
C2 C3 C4 N1 178.0(5) . .
C3 C2 C5 C2 -90.6(4) . 7_565
C1 C2 C5 C2 89.3(5) . 7_565
C3 C4 N1 C6 90.1(6) . .
C3 C4 N1 C6 -90.1(6) 6_665 .
C3 C4 N1 C7 -31.5(9) . 6_665
C3 C4 N1 C7 148.3(6) 6_665 6_665
C3 C4 N1 C7 -148.3(6) . .
C3 C4 N1 C7 31.5(9) 6_665 .
C2 C1 O1 Mn1 -91.2(3) . .
C2 C1 O1 Mn1 91.2(3) 6_665 .
O1 Mn1 O1 C1 88.55(13) 2_655 .
O1 Mn1 O1 C1 -0.001(9) 3_665 .
O1 Mn1 O1 C1 -88.55(13) 4_565 .
O1W Mn1 O1 C1 180.0 . .
O2 Mn1 O1 C1 0.0 . .
O1 Mn1 O2 O3 180(100) 2_655 .
O1 Mn1 O2 O3 90(100) 3_665 .
O1 Mn1 O2 O3 -90(100) . .
O1 Mn1 O2 O3 0(100) 4_565 .
O1W Mn1 O2 O3 0(100) . .
